data_7039222
loop_
_publ_author_name
'Du, Cheng-Feng'
'Shen, Nan-Nan'
'Li, Jian-Rong'
'Hao, Min-Ting'
'Wang, Zi'
'Cheng, Chu-Chu'
'Huang, Xiao-Ying'

_publ_section_title
;
 Two novel selenidostannates from mixed structure-directing systems: the
 large ten-membered ring of [Sn3Se4] semicubes and the 3D [Sn4Se9]n(2n-)
 with multi-channels.
;
_journal_issue 23
_journal_name_full 'Dalton transactions (Cambridge, England : 2003)'
_journal_page_first 9523
_journal_page_last 9528
_journal_paper_doi 10.1039/c6dt01482h
_journal_volume 45
_journal_year 2016
_chemical_formula_moiety 'Se14 Sn6, C8 H26 N6 Ni, 2(C9 H17 N2)'
_chemical_formula_sum 'C26 H60 N10 Ni Se14 Sn6'
_chemical_formula_weight 2389.13
_chemical_name_systematic
;
 ?
;
_space_group_crystal_system monoclinic
_space_group_IT_number 14
_space_group_name_Hall '-P 2ybc'
_space_group_name_H-M_alt 'P 1 21/c 1'
_symmetry_space_group_name_Hall '-P 2ybc'
_symmetry_space_group_name_H-M 'P 1 21/c 1'
_atom_sites_solution_hydrogens geom
_audit_creation_method SHELXL-2014
_audit_update_record
;
2016-05-06 deposited with the CCDC.
2016-05-09 downloaded from the CCDC.
;
_cell_angle_alpha 90
_cell_angle_beta 93.949(3)
_cell_angle_gamma 90
_cell_formula_units_Z 4
_cell_length_a 24.3753(7)
_cell_length_b 13.3778(3)
_cell_length_c 17.7885(5)
_cell_measurement_reflns_used 15867
_cell_measurement_temperature 100(2)
_cell_measurement_theta_max 28.5870
_cell_measurement_theta_min 3.6230
_cell_volume 5786.8(3)
_computing_structure_refinement 'SHELXL-2014 (Sheldrick, 2014)'
_diffrn_ambient_temperature 100(2)
_diffrn_measured_fraction_theta_full 0.997
_diffrn_measured_fraction_theta_max 0.852
_diffrn_measurement_device_type 'SuperNova, Dual, Cu at zero, Atlas'
_diffrn_measurement_method '\w scans'
_diffrn_radiation_type MoK\a
_diffrn_radiation_wavelength 0.71073
_diffrn_reflns_av_R_equivalents 0.0272
_diffrn_reflns_av_unetI/netI 0.0340
_diffrn_reflns_Laue_measured_fraction_full 0.997
_diffrn_reflns_Laue_measured_fraction_max 0.852
_diffrn_reflns_limit_h_max 31
_diffrn_reflns_limit_h_min -25
_diffrn_reflns_limit_k_max 18
_diffrn_reflns_limit_k_min -17
_diffrn_reflns_limit_l_max 23
_diffrn_reflns_limit_l_min -21
_diffrn_reflns_number 33969
_diffrn_reflns_point_group_measured_fraction_full 0.997
_diffrn_reflns_point_group_measured_fraction_max 0.852
_diffrn_reflns_theta_full 25.242
_diffrn_reflns_theta_max 28.691
_diffrn_reflns_theta_min 3.341
_diffrn_source 'SuperNova (Mo) X-ray Source'
_exptl_absorpt_coefficient_mu 11.703
_exptl_absorpt_correction_T_max 0.716
_exptl_absorpt_correction_T_min 0.646
_exptl_absorpt_correction_type analytical
_exptl_absorpt_process_details
;
CrysAlisPro, Agilent Technologies,
Version 1.171.36.28 (release 01-02-2013 CrysAlis171 .NET)
(compiled Feb  1 2013,16:14:44)
Analytical numeric absorption correction using a multifaceted crystal
            model based on expressions derived by R.C. Clark & J.S. Reid.
(Clark, R. C. & Reid, J. S. (1995). Acta Cryst. A51, 887-897)
;
_exptl_crystal_colour red
_exptl_crystal_density_diffrn 2.742
_exptl_crystal_description block
_exptl_crystal_F_000 4360
_exptl_crystal_size_max 0.19
_exptl_crystal_size_mid 0.17
_exptl_crystal_size_min 0.15
_refine_diff_density_max 2.701
_refine_diff_density_min -2.470
_refine_diff_density_rms 0.175
_refine_ls_extinction_method none
_refine_ls_goodness_of_fit_ref 1.009
_refine_ls_hydrogen_treatment constr
_refine_ls_matrix_type full
_refine_ls_number_parameters 683
_refine_ls_number_reflns 12714
_refine_ls_number_restraints 1694
_refine_ls_restrained_S_all 0.971
_refine_ls_R_factor_all 0.0477
_refine_ls_R_factor_gt 0.0365
_refine_ls_shift/su_max 0.020
_refine_ls_shift/su_mean 0.001
_refine_ls_structure_factor_coef Fsqd
_refine_ls_weighting_details 'w=1/[\s^2^(Fo^2^)+(0.0200P)^2^+60.0000P] where P=(Fo^2^+2Fc^2^)/3'
_refine_ls_weighting_scheme calc
_refine_ls_wR_factor_gt 0.0759
_refine_ls_wR_factor_ref 0.0812
_reflns_Friedel_coverage 0.000
_reflns_number_gt 10647
_reflns_number_total 12714
_reflns_threshold_expression 'I > 2\s(I)'
_cod_data_source_file c6dt01482h2.cif
_cod_data_source_block compound-1-CD12-47A
_cod_depositor_comments 'Adding full bibliography for 7039222--7039223.cif.'
_cod_database_code 7039222
_shelx_space_group_comment
;
The symmetry employed for this shelxl refinement is uniquely defined
by the following loop, which should always be used as a source of
symmetry information in preference to the above space-group names.
They are only intended as comments.
;
_shelxl_version_number 2014-3

loop_
_space_group_symop_operation_xyz
'x, y, z'
'-x, y+1/2, -z+1/2'
'-x, -y, -z'
'x, -y-1/2, z-1/2'

loop_
_atom_site_label
_atom_site_type_symbol
_atom_site_fract_x
_atom_site_fract_y
_atom_site_fract_z
_atom_site_U_iso_or_equiv
_atom_site_adp_type
_atom_site_occupancy
_atom_site_site_symmetry_order
_atom_site_calc_flag
_atom_site_refinement_flags_posn
_atom_site_refinement_flags_adp
_atom_site_refinement_flags_occupancy
_atom_site_disorder_assembly
_atom_site_disorder_group
Sn1 Sn 0.05810(2) 0.81889(3) 0.27918(2) 0.01622(8) Uani 1 1 d . . . . .
Sn2 Sn 0.01094(2) 0.55423(3) 0.24827(2) 0.01523(8) Uani 1 1 d . . . . .
Sn3 Sn 0.15391(2) 0.61013(3) 0.32883(2) 0.02077(9) Uani 1 1 d . . . . .
Sn4 Sn 0.28415(2) 0.48880(4) 0.38142(3) 0.02857(10) Uani 1 1 d . . . . .
Sn5 Sn 0.43456(2) 0.44979(6) 0.46099(4) 0.0623(2) Uani 1 1 d . . . . .
Sn6 Sn 0.34264(2) 0.24289(5) 0.43471(4) 0.05340(16) Uani 1 1 d . . . . .
Se1 Se 0.09676(2) 0.66798(4) 0.19792(3) 0.01848(12) Uani 1 1 d . . . . .
Se2 Se -0.03333(2) 0.72242(4) 0.27393(3) 0.01723(12) Uani 1 1 d . . . . .
Se3 Se 0.12913(3) 0.77670(5) 0.38773(4) 0.02723(14) Uani 1 1 d . . . . .
Se4 Se 0.07112(2) 0.95823(4) 0.18697(3) 0.01923(12) Uani 1 1 d . . . . .
Se5 Se 0.00967(3) 0.95444(4) 0.37042(3) 0.02213(13) Uani 1 1 d . . . . .
Se6 Se 0.08166(3) 0.47666(4) 0.34254(4) 0.02487(14) Uani 1 1 d . . . . .
Se7 Se 0.24084(3) 0.58132(6) 0.26166(4) 0.03811(18) Uani 1 1 d . . . . .
Se8 Se 0.20731(3) 0.54039(5) 0.45899(4) 0.02764(14) Uani 1 1 d . . . . .
Se9 Se 0.33611(3) 0.39100(7) 0.52202(5) 0.04353(19) Uani 1 1 d . . . . .
Se11 Se 0.28006(3) 0.31374(6) 0.32531(5) 0.04394(19) Uani 1 1 d . . . . .
Se10 Se 0.37707(3) 0.57434(8) 0.37935(5) 0.0530(2) Uani 1 1 d . . . . .
Se12 Se 0.44129(4) 0.27568(11) 0.40221(8) 0.0874(4) Uani 1 1 d . . . . .
Se13 Se 0.52826(3) 0.50888(12) 0.40748(6) 0.0863(4) Uani 1 1 d . . . . .
Se14 Se 0.3339(2) 0.0768(3) 0.4798(3) 0.0702(5) Uani 0.369(4) 1 d . . P A 1
Se1B Se 0.30779(13) 0.07978(17) 0.47328(16) 0.0702(5) Uani 0.631(4) 1 d . . P A 2
Ni1 Ni 0.12319(3) 0.22023(6) 0.49674(4) 0.01989(16) Uani 1 1 d . . . . .
N1 N 0.0849(2) 0.3595(4) 0.5180(3) 0.0279(12) Uani 1 1 d . . . . .
H1A H 0.0962 0.3812 0.5650 0.033 Uiso 1 1 calc R U . . .
H1B H 0.0952 0.4058 0.4842 0.033 Uiso 1 1 calc R U . . .
N2 N 0.0397(2) 0.1804(4) 0.4722(3) 0.0242(11) Uani 1 1 d . . . . .
H2A H 0.0367 0.1387 0.4317 0.029 Uiso 1 1 calc R U . . .
H2B H 0.0267 0.1478 0.5122 0.029 Uiso 1 1 calc R U . . .
N3 N 0.1380(2) 0.2381(4) 0.3806(3) 0.0211(10) Uani 1 1 d D . . . .
H3C H 0.1057 0.2473 0.3526 0.025 Uiso 0.447(7) 1 calc R U P B 1
H3D H 0.1599 0.2922 0.3743 0.025 Uiso 0.447(7) 1 calc R U P B 1
H3G H 0.1076 0.2648 0.3555 0.025 Uiso 0.553(7) 1 calc R U P B 2
H3H H 0.1664 0.2814 0.3763 0.025 Uiso 0.553(7) 1 calc R U P B 2
N5 N 0.1284(2) 0.1667(4) 0.6104(3) 0.0313(13) Uani 1 1 d D . . . .
H5C H 0.0924 0.1780 0.6328 0.038 Uiso 0.447(7) 1 calc R U P B 1
H5D H 0.0913 0.1710 0.6310 0.038 Uiso 0.553(7) 1 calc R U P B 2
N6 N 0.2019(2) 0.2788(6) 0.5325(3) 0.0452(17) Uani 1 1 d D . . . .
H6C H 0.2279 0.2474 0.5066 0.054 Uiso 0.447(7) 1 calc R U P B 1
H6D H 0.2028 0.3449 0.5206 0.054 Uiso 0.447(7) 1 calc R U P B 1
H6G H 0.2267 0.2624 0.4985 0.054 Uiso 0.553(7) 1 calc R U P B 2
H6H H 0.2002 0.3467 0.5352 0.054 Uiso 0.553(7) 1 calc R U P B 2
C1 C 0.0247(3) 0.3499(5) 0.5120(4) 0.0314(15) Uani 1 1 d . . . . .
H1C H 0.0079 0.4145 0.4962 0.038 Uiso 1 1 calc R U . . .
H1D H 0.0117 0.3322 0.5618 0.038 Uiso 1 1 calc R U . . .
C2 C 0.0076(3) 0.2709(5) 0.4560(4) 0.0323(15) Uani 1 1 d . . . . .
H2C H -0.0321 0.2563 0.4585 0.039 Uiso 1 1 calc R U . . .
H2D H 0.0136 0.2947 0.4045 0.039 Uiso 1 1 calc R U . . .
N4 N 0.1612(6) 0.0889(9) 0.4827(6) 0.020(3) Uani 0.447(7) 1 d D . P B 1
H4 H 0.1995 0.1141 0.4788 0.025 Uiso 0.447(7) 1 calc R U P B 1
C3 C 0.1654(7) 0.1461(10) 0.3566(10) 0.028(2) Uani 0.447(7) 1 d D U P B 1
H3A H 0.2058 0.1551 0.3620 0.034 Uiso 0.447(7) 1 calc R U P B 1
H3B H 0.1547 0.1324 0.3029 0.034 Uiso 0.447(7) 1 calc R U P B 1
C4 C 0.1491(7) 0.0585(10) 0.4045(7) 0.026(2) Uani 0.447(7) 1 d D U P B 1
H4A H 0.1094 0.0435 0.3950 0.032 Uiso 0.447(7) 1 calc R U P B 1
H4B H 0.1704 -0.0019 0.3929 0.032 Uiso 0.447(7) 1 calc R U P B 1
C5 C 0.1715(7) 0.0187(11) 0.5391(7) 0.0298(18) Uani 0.447(7) 1 d D U P B 1
H5A H 0.2111 0.0165 0.5556 0.036 Uiso 0.447(7) 1 calc R U P B 1
H5B H 0.1595 -0.0487 0.5220 0.036 Uiso 0.447(7) 1 calc R U P B 1
C6 C 0.1377(7) 0.0560(10) 0.6019(9) 0.0306(19) Uani 0.447(7) 1 d D U P B 1
H6A H 0.1011 0.0237 0.5953 0.037 Uiso 0.447(7) 1 calc R U P B 1
H6B H 0.1554 0.0313 0.6501 0.037 Uiso 0.447(7) 1 calc R U P B 1
C7 C 0.1715(6) 0.2169(13) 0.6558(10) 0.032(2) Uani 0.447(7) 1 d D U P B 1
H7A H 0.1895 0.1674 0.6908 0.038 Uiso 0.447(7) 1 calc R U P B 1
H7B H 0.1544 0.2682 0.6868 0.038 Uiso 0.447(7) 1 calc R U P B 1
C8 C 0.2160(8) 0.2675(14) 0.6126(7) 0.033(2) Uani 0.447(7) 1 d D U P B 1
H8A H 0.2236 0.3344 0.6347 0.039 Uiso 0.447(7) 1 calc R U P B 1
H8B H 0.2503 0.2278 0.6197 0.039 Uiso 0.447(7) 1 calc R U P B 1
N4B N 0.1450(5) 0.0681(10) 0.4686(6) 0.0286(19) Uani 0.553(7) 1 d D U P B 2
H4B1 H 0.1088 0.0473 0.4436 0.034 Uiso 0.553(7) 1 calc R U P B 2
C3B C 0.1512(6) 0.1424(8) 0.3459(7) 0.026(2) Uani 0.553(7) 1 d D U P B 2
H3E H 0.1770 0.1543 0.3063 0.031 Uiso 0.553(7) 1 calc R U P B 2
H3F H 0.1171 0.1133 0.3215 0.031 Uiso 0.553(7) 1 calc R U P B 2
C4B C 0.1764(6) 0.0690(10) 0.4021(6) 0.032(2) Uani 0.553(7) 1 d D U P B 2
H4E H 0.1764 0.0014 0.3795 0.038 Uiso 0.553(7) 1 calc R U P B 2
H4F H 0.2149 0.0881 0.4163 0.038 Uiso 0.553(7) 1 calc R U P B 2
C5B C 0.1399(6) 0.0203(9) 0.5398(6) 0.0325(17) Uani 0.553(7) 1 d D U P B 2
H5E H 0.1648 -0.0381 0.5398 0.039 Uiso 0.553(7) 1 calc R U P B 2
H5F H 0.1021 -0.0074 0.5371 0.039 Uiso 0.553(7) 1 calc R U P B 2
C6B C 0.1485(6) 0.0644(8) 0.6170(7) 0.0312(19) Uani 0.553(7) 1 d D U P B 2
H6E H 0.1277 0.0264 0.6535 0.037 Uiso 0.553(7) 1 calc R U P B 2
H6F H 0.1880 0.0635 0.6343 0.037 Uiso 0.553(7) 1 calc R U P B 2
C7B C 0.1662(5) 0.2400(10) 0.6504(8) 0.031(2) Uani 0.553(7) 1 d D U P B 2
H7E H 0.1736 0.2206 0.7039 0.037 Uiso 0.553(7) 1 calc R U P B 2
H7F H 0.1500 0.3079 0.6483 0.037 Uiso 0.553(7) 1 calc R U P B 2
C8B C 0.2200(6) 0.2368(11) 0.6081(6) 0.032(2) Uani 0.553(7) 1 d D U P B 2
H8E H 0.2491 0.2785 0.6339 0.038 Uiso 0.553(7) 1 calc R U P B 2
H8F H 0.2337 0.1675 0.6038 0.038 Uiso 0.553(7) 1 calc R U P B 2
N7 N 0.3966(16) 0.427(3) 0.1720(9) 0.359(8) Uani 1 1 d D U . . .
N8 N 0.4682(14) 0.347(3) 0.1795(10) 0.362(8) Uani 1 1 d D U . . .
C9 C 0.3885(18) 0.332(4) 0.1557(12) 0.360(8) Uani 1 1 d D U . . .
H9A H 0.3528 0.3043 0.1451 0.432 Uiso 1 1 calc R U . . .
C10 C 0.4355(19) 0.274(3) 0.1552(14) 0.361(8) Uani 1 1 d D U . . .
H10A H 0.4419 0.2066 0.1421 0.433 Uiso 1 1 calc R U . . .
C11 C 0.4491(17) 0.438(4) 0.1891(15) 0.360(8) Uani 1 1 d D U . . .
C12 C 0.3546(14) 0.515(3) 0.1670(14) 0.354(9) Uani 1 1 d D U . . .
H12A H 0.3176 0.4895 0.1534 0.531 Uiso 1 1 calc R U . . .
H12B H 0.3549 0.5491 0.2160 0.531 Uiso 1 1 calc R U . . .
H12C H 0.3649 0.5630 0.1286 0.531 Uiso 1 1 calc R U . . .
C13 C 0.4736(14) 0.539(3) 0.2077(14) 0.359(8) Uani 1 1 d . U . . .
H13A H 0.5129 0.5380 0.1994 0.538 Uiso 1 1 calc R U . . .
H13B H 0.4687 0.5550 0.2605 0.538 Uiso 1 1 calc R U . . .
H13C H 0.4552 0.5897 0.1751 0.538 Uiso 1 1 calc R U . . .
C14 C 0.5316(13) 0.336(3) 0.1978(12) 0.361(8) Uani 1 1 d D U . . .
H14A H 0.5443 0.3869 0.2351 0.434 Uiso 1 1 calc R U . . .
H14B H 0.5391 0.2691 0.2206 0.434 Uiso 1 1 calc R U . . .
C15 C 0.5635(10) 0.346(3) 0.1286(12) 0.363(8) Uani 1 1 d D U . . .
H15A H 0.5927 0.3971 0.1371 0.435 Uiso 1 1 calc DR U . . .
H15B H 0.5810 0.2816 0.1168 0.435 Uiso 1 1 calc R U . . .
C16 C 0.5252(11) 0.376(3) 0.0674(13) 0.364(8) Uani 1 1 d D U . . .
H16A H 0.5093 0.4425 0.0766 0.436 Uiso 1 1 calc R U . . .
H16B H 0.4951 0.3266 0.0590 0.436 Uiso 1 1 calc R U . . .
C17 C 0.5631(12) 0.378(3) -0.0015(13) 0.371(10) Uani 1 1 d D U . . .
H17A H 0.5411 0.3982 -0.0473 0.556 Uiso 1 1 calc R U . . .
H17B H 0.5929 0.4268 0.0088 0.556 Uiso 1 1 calc R U . . .
H17C H 0.5788 0.3120 -0.0086 0.556 Uiso 1 1 calc R U . . .
N9 N 0.2567(15) 0.745(2) 0.584(2) 0.141(5) Uani 0.447(7) 1 d D U P B 1
N10 N 0.2628(12) 0.673(2) 0.6938(18) 0.144(4) Uani 0.447(7) 1 d D U P B 1
C18 C 0.2041(12) 0.725(3) 0.601(2) 0.143(5) Uani 0.447(7) 1 d D U P B 1
H18A H 0.1712 0.7450 0.5741 0.171 Uiso 0.447(7) 1 calc R U P B 1
C19 C 0.2085(11) 0.668(3) 0.668(2) 0.142(4) Uani 0.447(7) 1 d D U P B 1
H19A H 0.1798 0.6335 0.6899 0.171 Uiso 0.447(7) 1 calc R U P B 1
C20 C 0.2935(10) 0.708(3) 0.638(2) 0.142(4) Uani 0.447(7) 1 d D U P B 1
C21 C 0.2666(17) 0.809(3) 0.515(2) 0.144(7) Uani 0.447(7) 1 d D U P B 1
H21A H 0.2314 0.8232 0.4869 0.215 Uiso 0.447(7) 1 calc R U P B 1
H21B H 0.2841 0.8722 0.5312 0.215 Uiso 0.447(7) 1 calc R U P B 1
H21C H 0.2907 0.7731 0.4822 0.215 Uiso 0.447(7) 1 calc R U P B 1
C22 C 0.3490(13) 0.718(3) 0.629(3) 0.152(6) Uani 0.447(7) 1 d D U P B 1
H22A H 0.3671 0.7492 0.6742 0.228 Uiso 0.447(7) 1 calc R U P B 1
H22B H 0.3542 0.7602 0.5851 0.228 Uiso 0.447(7) 1 calc R U P B 1
H22C H 0.3652 0.6521 0.6216 0.228 Uiso 0.447(7) 1 calc R U P B 1
C23 C 0.2771(14) 0.641(3) 0.774(2) 0.146(4) Uani 0.447(7) 1 d D U P B 1
H23A H 0.2878 0.6992 0.8054 0.176 Uiso 0.447(7) 1 calc R U P B 1
H23B H 0.2455 0.6070 0.7947 0.176 Uiso 0.447(7) 1 calc R U P B 1
C24 C 0.3247(13) 0.570(2) 0.7694(16) 0.153(5) Uani 0.447(7) 1 d D U P B 1
H24A H 0.3343 0.5377 0.8187 0.184 Uiso 0.447(7) 1 calc R U P B 1
H24B H 0.3576 0.6042 0.7522 0.184 Uiso 0.447(7) 1 calc R U P B 1
C25 C 0.3013(14) 0.493(3) 0.710(2) 0.152(5) Uani 0.447(7) 1 d D U P B 1
H25A H 0.2985 0.5204 0.6584 0.182 Uiso 0.447(7) 1 calc R U P B 1
H25B H 0.2654 0.4653 0.7228 0.182 Uiso 0.447(7) 1 calc R U P B 1
C26 C 0.3507(16) 0.414(3) 0.724(3) 0.168(8) Uani 0.447(7) 1 d D U P B 1
H26A H 0.3439 0.3563 0.6900 0.252 Uiso 0.447(7) 1 calc R U P B 1
H26B H 0.3855 0.4456 0.7126 0.252 Uiso 0.447(7) 1 calc R U P B 1
H26C H 0.3529 0.3912 0.7760 0.252 Uiso 0.447(7) 1 calc R U P B 1
N9B N 0.2960(10) 0.7306(19) 0.5478(15) 0.137(4) Uani 0.553(7) 1 d D U P B 2
N10B N 0.2783(11) 0.624(2) 0.6332(16) 0.144(4) Uani 0.553(7) 1 d D U P B 2
C18B C 0.3439(12) 0.680(2) 0.5629(19) 0.138(5) Uani 0.553(7) 1 d D U P B 2
H18B H 0.3778 0.6888 0.5404 0.166 Uiso 0.553(7) 1 calc R U P B 2
C19B C 0.3319(11) 0.615(2) 0.6175(19) 0.142(4) Uani 0.553(7) 1 d D U P B 2
H19B H 0.3572 0.5686 0.6414 0.171 Uiso 0.553(7) 1 calc R U P B 2
C20B C 0.2558(13) 0.702(2) 0.5926(19) 0.142(4) Uani 0.553(7) 1 d D U P B 2
C21B C 0.2860(14) 0.799(2) 0.4773(19) 0.150(7) Uani 0.553(7) 1 d D U P B 2
H21D H 0.2491 0.8282 0.4769 0.225 Uiso 0.553(7) 1 calc R U P B 2
H21E H 0.3135 0.8524 0.4791 0.225 Uiso 0.553(7) 1 calc R U P B 2
H21F H 0.2891 0.7591 0.4316 0.225 Uiso 0.553(7) 1 calc R U P B 2
C22B C 0.2002(11) 0.722(3) 0.596(2) 0.133(6) Uani 0.553(7) 1 d D U P B 2
H22D H 0.1859 0.6855 0.6379 0.199 Uiso 0.553(7) 1 calc R U P B 2
H22E H 0.1950 0.7942 0.6033 0.199 Uiso 0.553(7) 1 calc R U P B 2
H22F H 0.1804 0.7017 0.5485 0.199 Uiso 0.553(7) 1 calc R U P B 2
C23B C 0.2428(13) 0.569(2) 0.6825(16) 0.148(4) Uani 0.553(7) 1 d D U P B 2
H23C H 0.2362 0.5024 0.6596 0.178 Uiso 0.553(7) 1 calc R U P B 2
H23D H 0.2069 0.6040 0.6800 0.178 Uiso 0.553(7) 1 calc R U P B 2
C24B C 0.2597(12) 0.552(2) 0.7654(16) 0.148(5) Uani 0.553(7) 1 d D U P B 2
H24C H 0.2280 0.5537 0.7972 0.178 Uiso 0.553(7) 1 calc R U P B 2
H24D H 0.2881 0.6006 0.7850 0.178 Uiso 0.553(7) 1 calc R U P B 2
C25B C 0.2832(11) 0.4455(19) 0.757(2) 0.155(5) Uani 0.553(7) 1 d D U P B 2
H25C H 0.2708 0.4157 0.7075 0.186 Uiso 0.553(7) 1 calc R U P B 2
H25D H 0.2728 0.4009 0.7978 0.186 Uiso 0.553(7) 1 calc R U P B 2
C26B C 0.3463(10) 0.467(3) 0.762(2) 0.175(7) Uani 0.553(7) 1 d D U P B 2
H26D H 0.3663 0.4039 0.7571 0.263 Uiso 0.553(7) 1 calc R U P B 2
H26E H 0.3551 0.5123 0.7212 0.263 Uiso 0.553(7) 1 calc R U P B 2
H26F H 0.3571 0.4976 0.8107 0.263 Uiso 0.553(7) 1 calc R U P B 2

loop_
_atom_site_aniso_label
_atom_site_aniso_U_11
_atom_site_aniso_U_22
_atom_site_aniso_U_33
_atom_site_aniso_U_23
_atom_site_aniso_U_13
_atom_site_aniso_U_12
Sn1 0.01939(19) 0.00971(17) 0.01888(18) 0.00058(14) -0.00356(15) 0.00067(14)
Sn2 0.01834(19) 0.00945(17) 0.01758(18) -0.00045(14) -0.00112(14) 0.00049(14)
Sn3 0.01714(19) 0.01609(18) 0.0284(2) 0.00144(16) -0.00330(16) 0.00311(15)
Sn4 0.01326(19) 0.0347(2) 0.0369(3) -0.0024(2) -0.00410(17) 0.00234(17)
Sn5 0.0131(2) 0.1037(6) 0.0679(4) 0.0038(4) -0.0122(2) -0.0033(3)
Sn6 0.0393(3) 0.0438(3) 0.0769(4) 0.0057(3) 0.0020(3) 0.0137(3)
Se1 0.0206(3) 0.0133(3) 0.0215(3) 0.0011(2) 0.0011(2) 0.0019(2)
Se2 0.0183(3) 0.0120(2) 0.0212(3) -0.0018(2) 0.0001(2) 0.0012(2)
Se3 0.0330(3) 0.0176(3) 0.0287(3) -0.0039(2) -0.0150(3) 0.0052(3)
Se4 0.0228(3) 0.0134(3) 0.0219(3) 0.0022(2) 0.0051(2) 0.0018(2)
Se5 0.0381(4) 0.0119(3) 0.0167(3) 0.0011(2) 0.0036(2) 0.0029(2)
Se6 0.0265(3) 0.0169(3) 0.0299(3) 0.0089(2) -0.0071(3) -0.0013(2)
Se7 0.0214(3) 0.0597(5) 0.0331(4) 0.0077(3) 0.0003(3) 0.0079(3)
Se8 0.0225(3) 0.0316(3) 0.0280(3) 0.0015(3) -0.0040(3) 0.0090(3)
Se9 0.0158(3) 0.0598(5) 0.0545(5) 0.0054(4) -0.0011(3) -0.0012(3)
Se11 0.0299(4) 0.0437(4) 0.0576(5) -0.0155(4) -0.0017(3) 0.0031(3)
Se10 0.0274(4) 0.0697(6) 0.0612(5) 0.0137(5) -0.0022(4) -0.0193(4)
Se12 0.0317(5) 0.1158(10) 0.1153(10) -0.0093(8) 0.0094(5) 0.0337(6)
Se13 0.0173(4) 0.1776(14) 0.0630(6) 0.0078(7) -0.0050(4) -0.0184(6)
Se14 0.0590(16) 0.0469(7) 0.1046(11) 0.0188(7) 0.0033(15) 0.0161(12)
Se1B 0.0590(16) 0.0469(7) 0.1046(11) 0.0188(7) 0.0033(15) 0.0161(12)
Ni1 0.0219(4) 0.0200(4) 0.0176(4) 0.0040(3) 0.0001(3) 0.0003(3)
N1 0.046(3) 0.018(3) 0.019(3) -0.003(2) -0.004(2) -0.001(2)
N2 0.031(3) 0.020(3) 0.021(3) -0.005(2) -0.001(2) -0.005(2)
N3 0.023(3) 0.022(3) 0.018(2) 0.000(2) -0.001(2) 0.002(2)
N5 0.024(3) 0.048(4) 0.022(3) 0.012(3) 0.003(2) 0.005(3)
N6 0.026(3) 0.086(5) 0.023(3) 0.004(3) -0.002(2) -0.014(3)
C1 0.043(4) 0.025(3) 0.026(3) 0.000(3) 0.001(3) 0.013(3)
C2 0.024(3) 0.043(4) 0.030(3) 0.003(3) -0.001(3) 0.004(3)
N4 0.026(8) 0.010(6) 0.026(7) 0.004(5) 0.004(5) -0.003(5)
C3 0.029(5) 0.028(4) 0.027(4) 0.000(4) -0.002(4) 0.007(4)
C4 0.025(4) 0.025(4) 0.028(4) 0.000(3) -0.001(4) 0.007(4)
C5 0.028(4) 0.031(3) 0.030(3) 0.007(3) -0.004(3) 0.006(3)
C6 0.028(4) 0.035(4) 0.028(3) 0.010(3) -0.006(3) 0.006(3)
C7 0.029(4) 0.039(4) 0.025(4) 0.011(4) -0.006(4) 0.004(4)
C8 0.030(4) 0.038(5) 0.030(4) 0.006(4) -0.005(4) 0.000(4)
N4B 0.029(4) 0.025(4) 0.031(3) 0.006(3) -0.002(3) 0.004(3)
C3B 0.029(5) 0.025(4) 0.023(4) -0.001(4) 0.002(4) 0.008(4)
C4B 0.034(4) 0.030(4) 0.031(4) 0.002(3) -0.002(4) 0.008(4)
C5B 0.033(4) 0.031(3) 0.033(3) 0.008(3) -0.004(3) 0.006(3)
C6B 0.028(4) 0.037(4) 0.028(4) 0.013(3) -0.004(3) 0.006(3)
C7B 0.028(4) 0.040(4) 0.023(4) 0.010(4) -0.006(3) 0.006(4)
C8B 0.027(4) 0.037(4) 0.030(3) 0.004(3) -0.005(3) 0.002(4)
N7 0.284(14) 0.59(2) 0.188(8) -0.175(12) -0.066(10) 0.066(16)
N8 0.286(14) 0.59(2) 0.194(8) -0.173(12) -0.067(9) 0.065(16)
C9 0.285(14) 0.59(2) 0.191(8) -0.174(12) -0.066(10) 0.064(16)
C10 0.286(14) 0.59(2) 0.192(8) -0.176(12) -0.069(9) 0.064(16)
C11 0.287(14) 0.59(2) 0.190(8) -0.175(12) -0.067(9) 0.064(16)
C12 0.278(16) 0.59(2) 0.183(10) -0.183(14) -0.053(12) 0.071(17)
C13 0.288(15) 0.59(2) 0.185(10) -0.178(13) -0.069(10) 0.059(16)
C14 0.286(14) 0.59(2) 0.193(8) -0.174(12) -0.066(9) 0.065(15)
C15 0.288(14) 0.59(2) 0.195(9) -0.173(12) -0.064(10) 0.066(16)
C16 0.289(14) 0.60(2) 0.194(9) -0.174(12) -0.067(10) 0.063(16)
C17 0.286(17) 0.60(2) 0.213(13) -0.178(16) -0.069(13) 0.056(18)
N9 0.101(7) 0.143(9) 0.176(9) -0.063(8) -0.003(8) 0.003(8)
N10 0.105(7) 0.145(9) 0.180(9) -0.062(8) -0.001(7) 0.011(7)
C18 0.102(8) 0.146(9) 0.178(9) -0.067(8) 0.000(8) 0.012(8)
C19 0.102(7) 0.144(9) 0.179(9) -0.064(8) 0.001(8) 0.009(7)
C20 0.101(7) 0.145(9) 0.178(9) -0.061(8) -0.004(7) 0.007(7)
C21 0.097(12) 0.150(13) 0.182(13) -0.057(12) -0.007(12) 0.017(11)
C22 0.105(10) 0.161(12) 0.189(12) -0.042(11) -0.003(11) 0.011(11)
C23 0.111(7) 0.145(9) 0.183(9) -0.061(8) 0.005(8) 0.010(7)
C24 0.117(8) 0.155(10) 0.187(10) -0.054(9) 0.000(8) 0.006(8)
C25 0.117(8) 0.154(9) 0.184(10) -0.058(8) 0.000(8) 0.006(8)
C26 0.145(14) 0.167(15) 0.190(15) -0.057(14) 0.007(14) -0.004(14)
N9B 0.101(8) 0.136(9) 0.171(10) -0.060(8) -0.007(8) 0.006(7)
N10B 0.108(7) 0.146(9) 0.176(9) -0.060(8) -0.004(7) 0.005(7)
C18B 0.098(8) 0.141(9) 0.174(10) -0.063(8) -0.005(8) 0.008(8)
C19B 0.104(7) 0.145(9) 0.176(9) -0.061(8) -0.001(7) 0.010(7)
C20B 0.103(7) 0.146(9) 0.177(9) -0.066(8) -0.002(7) 0.012(7)
C21B 0.109(12) 0.142(13) 0.193(14) -0.045(12) -0.027(12) 0.011(11)
C22B 0.088(10) 0.140(11) 0.170(12) -0.099(10) 0.015(10) 0.037(9)
C23B 0.110(7) 0.151(9) 0.182(9) -0.057(8) -0.005(7) 0.004(7)
C24B 0.114(8) 0.149(9) 0.181(10) -0.061(9) 0.004(8) 0.004(8)
C25B 0.119(8) 0.154(10) 0.189(10) -0.056(9) 0.002(8) 0.001(8)
C26B 0.149(13) 0.172(14) 0.203(14) -0.051(13) 0.007(13) 0.001(13)

loop_
_atom_type_symbol
_atom_type_description
_atom_type_scat_dispersion_real
_atom_type_scat_dispersion_imag
_atom_type_scat_source
C C 0.0033 0.0016 'International Tables Vol C Tables 4.2.6.8 and 6.1.1.4'
H H 0.0000 0.0000 'International Tables Vol C Tables 4.2.6.8 and 6.1.1.4'
N N 0.0061 0.0033 'International Tables Vol C Tables 4.2.6.8 and 6.1.1.4'
Ni Ni 0.3393 1.1124 'International Tables Vol C Tables 4.2.6.8 and 6.1.1.4'
Se Se -0.0929 2.2259 'International Tables Vol C Tables 4.2.6.8 and 6.1.1.4'
Sn Sn -0.6537 1.4246 'International Tables Vol C Tables 4.2.6.8 and 6.1.1.4'

loop_
_geom_angle_atom_site_label_1
_geom_angle_atom_site_label_2
_geom_angle_atom_site_label_3
_geom_angle
_geom_angle_site_symmetry_1
_geom_angle_site_symmetry_3
Se4 Sn1 Se3 122.98(3) . .
Se4 Sn1 Se2 119.72(2) . .
Se3 Sn1 Se2 117.08(2) . .
Se4 Sn1 Se1 98.10(2) . .
Se3 Sn1 Se1 89.78(2) . .
Se2 Sn1 Se1 86.48(2) . .
Se4 Sn1 Se5 88.56(2) . .
Se3 Sn1 Se5 89.75(2) . .
Se2 Sn1 Se5 86.92(2) . .
Se1 Sn1 Se5 172.33(2) . .
Se5 Sn2 Se6 115.06(2) 2_545 .
Se5 Sn2 Se2 123.72(2) 2_545 .
Se6 Sn2 Se2 121.21(2) . .
Se5 Sn2 Se4 89.69(2) 2_545 2_545
Se6 Sn2 Se4 90.75(2) . 2_545
Se2 Sn2 Se4 90.47(2) . 2_545
Se5 Sn2 Se1 97.52(2) 2_545 .
Se6 Sn2 Se1 86.84(2) . .
Se2 Sn2 Se1 84.95(2) . .
Se4 Sn2 Se1 172.75(2) 2_545 .
Se6 Sn3 Se7 123.25(3) . .
Se6 Sn3 Se3 112.98(3) . .
Se7 Sn3 Se3 123.77(3) . .
Se6 Sn3 Se8 88.37(2) . .
Se7 Sn3 Se8 89.01(2) . .
Se3 Sn3 Se8 93.59(2) . .
Se6 Sn3 Se1 87.98(2) . .
Se7 Sn3 Se1 92.00(2) . .
Se3 Sn3 Se1 88.93(2) . .
Se8 Sn3 Se1 176.16(3) . .
Se8 Sn4 Se10 125.91(3) . .
Se8 Sn4 Se11 117.39(3) . .
Se10 Sn4 Se11 114.82(3) . .
Se8 Sn4 Se7 92.47(3) . .
Se10 Sn4 Se7 94.88(3) . .
Se11 Sn4 Se7 96.49(3) . .
Se8 Sn4 Se9 87.13(2) . .
Se10 Sn4 Se9 83.33(3) . .
Se11 Sn4 Se9 85.93(3) . .
Se7 Sn4 Se9 177.44(3) . .
Se13 Sn5 Se12 123.43(6) 3_666 .
Se13 Sn5 Se10 122.20(5) 3_666 .
Se12 Sn5 Se10 114.05(4) . .
Se13 Sn5 Se13 90.24(4) 3_666 .
Se12 Sn5 Se13 92.49(5) . .
Se10 Sn5 Se13 93.07(4) . .
Se13 Sn5 Se9 87.98(3) 3_666 .
Se12 Sn5 Se9 89.06(4) . .
Se10 Sn5 Se9 87.29(3) . .
Se13 Sn5 Se9 178.09(5) . .
Se14 Sn6 Se9 120.94(13) . .
Se1B Sn6 Se9 119.13(7) . .
Se14 Sn6 Se12 110.19(12) . .
Se1B Sn6 Se12 124.47(8) . .
Se9 Sn6 Se12 96.01(4) . .
Se14 Sn6 Se11 122.56(13) . .
Se1B Sn6 Se11 109.91(8) . .
Se9 Sn6 Se11 96.71(3) . .
Se12 Sn6 Se11 106.54(4) . .
Sn1 Se1 Sn3 86.09(2) . .
Sn1 Se1 Sn2 86.48(2) . .
Sn3 Se1 Sn2 85.50(2) . .
Sn2 Se2 Sn1 94.18(2) . .
Sn3 Se3 Sn1 92.85(2) . .
Sn1 Se4 Sn2 86.78(2) . 2
Sn2 Se5 Sn1 85.63(2) 2 .
Sn3 Se6 Sn2 95.35(2) . .
Sn3 Se7 Sn4 89.52(3) . .
Sn4 Se8 Sn3 87.59(2) . .
Sn6 Se9 Sn5 83.72(3) . .
Sn6 Se9 Sn4 82.62(3) . .
Sn5 Se9 Sn4 83.08(3) . .
Sn4 Se11 Sn6 92.13(3) . .
Sn4 Se10 Sn5 98.75(4) . .
Sn6 Se12 Sn5 88.62(4) . .
Sn5 Se13 Sn5 89.76(4) 3_666 .
N4 Ni1 N2 101.5(4) . .
N4 Ni1 N6 86.9(4) . .
N2 Ni1 N6 170.7(2) . .
N4 Ni1 N1 176.7(4) . .
N2 Ni1 N1 80.2(2) . .
N6 Ni1 N1 91.3(3) . .
N4 Ni1 N3 82.4(3) . .
N2 Ni1 N3 93.0(2) . .
N6 Ni1 N3 92.2(2) . .
N1 Ni1 N3 100.33(19) . .
N4 Ni1 N5 80.0(3) . .
N2 Ni1 N5 96.0(2) . .
N6 Ni1 N5 81.2(2) . .
N1 Ni1 N5 97.1(2) . .
N3 Ni1 N5 161.5(2) . .
N2 Ni1 N4B 87.9(4) . .
N6 Ni1 N4B 100.6(4) . .
N1 Ni1 N4B 168.1(4) . .
N3 Ni1 N4B 79.7(3) . .
N5 Ni1 N4B 84.5(3) . .
C1 N1 Ni1 111.0(4) . .
C1 N1 H1A 109.4 . .
Ni1 N1 H1A 109.4 . .
C1 N1 H1B 109.4 . .
Ni1 N1 H1B 109.4 . .
H1A N1 H1B 108.0 . .
C2 N2 Ni1 109.0(4) . .
C2 N2 H2A 109.9 . .
Ni1 N2 H2A 109.9 . .
C2 N2 H2B 109.9 . .
Ni1 N2 H2B 109.9 . .
H2A N2 H2B 108.3 . .
C3B N3 Ni1 111.4(6) . .
C3 N3 Ni1 107.2(7) . .
C3 N3 H3C 110.3 . .
Ni1 N3 H3C 110.3 . .
C3 N3 H3D 110.3 . .
Ni1 N3 H3D 110.3 . .
H3C N3 H3D 108.5 . .
C3B N3 H3G 109.3 . .
Ni1 N3 H3G 109.3 . .
C3B N3 H3H 109.3 . .
Ni1 N3 H3H 109.3 . .
H3G N3 H3H 108.0 . .
C6B N5 C7B 112.6(8) . .
C7 N5 C6 113.8(11) . .
C7 N5 Ni1 111.5(8) . .
C6B N5 Ni1 112.9(6) . .
C7B N5 Ni1 103.0(6) . .
C6 N5 Ni1 103.5(7) . .
C7 N5 H5C 109.3 . .
C6 N5 H5C 109.3 . .
Ni1 N5 H5C 109.3 . .
C6B N5 H5D 109.4 . .
C7B N5 H5D 109.4 . .
Ni1 N5 H5D 109.4 . .
C8 N6 Ni1 113.7(8) . .
C8B N6 Ni1 109.5(7) . .
C8 N6 H6C 108.8 . .
Ni1 N6 H6C 108.8 . .
C8 N6 H6D 108.8 . .
Ni1 N6 H6D 108.8 . .
H6C N6 H6D 107.7 . .
C8B N6 H6G 109.8 . .
Ni1 N6 H6G 109.8 . .
C8B N6 H6H 109.8 . .
Ni1 N6 H6H 109.8 . .
H6G N6 H6H 108.2 . .
N1 C1 C2 110.0(5) . .
N1 C1 H1C 109.7 . .
C2 C1 H1C 109.7 . .
N1 C1 H1D 109.7 . .
C2 C1 H1D 109.7 . .
H1C C1 H1D 108.2 . .
N2 C2 C1 109.5(5) . .
N2 C2 H2C 109.8 . .
C1 C2 H2C 109.8 . .
N2 C2 H2D 109.8 . .
C1 C2 H2D 109.8 . .
H2C C2 H2D 108.2 . .
C5 N4 C4 121.1(12) . .
C5 N4 Ni1 124.4(10) . .
C4 N4 Ni1 107.3(9) . .
C5 N4 H4 98.9 . .
C4 N4 H4 98.9 . .
Ni1 N4 H4 98.9 . .
N3 C3 C4 109.8(12) . .
N3 C3 H3A 109.7 . .
C4 C3 H3A 109.7 . .
N3 C3 H3B 109.7 . .
C4 C3 H3B 109.7 . .
H3A C3 H3B 108.2 . .
N4 C4 C3 106.0(12) . .
N4 C4 H4A 110.5 . .
C3 C4 H4A 110.5 . .
N4 C4 H4B 110.5 . .
C3 C4 H4B 110.5 . .
H4A C4 H4B 108.7 . .
N4 C5 C6 103.3(12) . .
N4 C5 H5A 111.1 . .
C6 C5 H5A 111.1 . .
N4 C5 H5B 111.1 . .
C6 C5 H5B 111.1 . .
H5A C5 H5B 109.1 . .
N5 C6 C5 119.3(13) . .
N5 C6 H6A 107.5 . .
C5 C6 H6A 107.5 . .
N5 C6 H6B 107.5 . .
C5 C6 H6B 107.5 . .
H6A C6 H6B 107.0 . .
N5 C7 C8 115.9(14) . .
N5 C7 H7A 108.3 . .
C8 C7 H7A 108.3 . .
N5 C7 H7B 108.3 . .
C8 C7 H7B 108.3 . .
H7A C7 H7B 107.4 . .
N6 C8 C7 114.3(13) . .
N6 C8 H8A 108.7 . .
C7 C8 H8A 108.7 . .
N6 C8 H8B 108.7 . .
C7 C8 H8B 108.7 . .
H8A C8 H8B 107.6 . .
C5B N4B C4B 143.8(13) . .
C5B N4B Ni1 100.2(8) . .
C4B N4B Ni1 109.3(8) . .
C5B N4B H4B1 98.0 . .
C4B N4B H4B1 98.0 . .
Ni1 N4B H4B1 98.0 . .
N3 C3B C4B 112.5(10) . .
N3 C3B H3E 109.1 . .
C4B C3B H3E 109.1 . .
N3 C3B H3F 109.1 . .
C4B C3B H3F 109.1 . .
H3E C3B H3F 107.8 . .
N4B C4B C3B 109.4(11) . .
N4B C4B H4E 109.8 . .
C3B C4B H4E 109.8 . .
N4B C4B H4F 109.8 . .
C3B C4B H4F 109.8 . .
H4E C4B H4F 108.2 . .
N4B C5B C6B 128.3(12) . .
N4B C5B H5E 105.2 . .
C6B C5B H5E 105.2 . .
N4B C5B H5F 105.2 . .
C6B C5B H5F 105.2 . .
H5E C5B H5F 105.9 . .
N5 C6B C5B 105.7(9) . .
N5 C6B H6E 110.6 . .
C5B C6B H6E 110.6 . .
N5 C6B H6F 110.6 . .
C5B C6B H6F 110.6 . .
H6E C6B H6F 108.7 . .
N5 C7B C8B 105.3(11) . .
N5 C7B H7E 110.7 . .
C8B C7B H7E 110.7 . .
N5 C7B H7F 110.7 . .
C8B C7B H7F 110.7 . .
H7E C7B H7F 108.8 . .
N6 C8B C7B 102.7(10) . .
N6 C8B H8E 111.2 . .
C7B C8B H8E 111.2 . .
N6 C8B H8F 111.2 . .
C7B C8B H8F 111.2 . .
H8E C8B H8F 109.1 . .
C11 N7 C9 107(4) . .
C11 N7 C12 123(4) . .
C9 N7 C12 129(4) . .
C11 N8 C10 121(4) . .
C11 N8 C14 115(4) . .
C10 N8 C14 124(4) . .
N7 C9 C10 115(4) . .
N7 C9 H9A 122.4 . .
C10 C9 H9A 122.4 . .
N8 C10 C9 94(3) . .
N8 C10 H10A 133.0 . .
C9 C10 H10A 133.1 . .
N7 C11 N8 102(4) . .
N7 C11 C13 122(5) . .
N8 C11 C13 136(4) . .
N7 C12 H12A 109.5 . .
N7 C12 H12B 109.5 . .
H12A C12 H12B 109.5 . .
N7 C12 H12C 109.5 . .
H12A C12 H12C 109.5 . .
H12B C12 H12C 109.5 . .
C11 C13 H13A 109.5 . .
C11 C13 H13B 109.5 . .
H13A C13 H13B 109.5 . .
C11 C13 H13C 109.5 . .
H13A C13 H13C 109.5 . .
H13B C13 H13C 109.5 . .
C15 C14 N8 112.3(16) . .
C15 C14 H14A 109.1 . .
N8 C14 H14A 109.1 . .
C15 C14 H14B 109.1 . .
N8 C14 H14B 109.1 . .
H14A C14 H14B 107.9 . .
C16 C15 C14 107.3(16) . .
C16 C15 H15A 110.2 . .
C14 C15 H15A 110.2 . .
C16 C15 H15B 110.3 . .
C14 C15 H15B 110.2 . .
H15A C15 H15B 108.5 . .
C15 C16 C17 102.0(16) . .
C15 C16 H16A 111.4 . .
C17 C16 H16A 111.4 . .
C15 C16 H16B 111.4 . .
C17 C16 H16B 111.4 . .
H16A C16 H16B 109.2 . .
C16 C17 H17A 109.5 . .
C16 C17 H17B 109.5 . .
H17A C17 H17B 109.5 . .
C16 C17 H17C 109.5 . .
H17A C17 H17C 109.5 . .
H17B C17 H17C 109.5 . .
C20 N9 C18 111(2) . .
C20 N9 C21 130(3) . .
C18 N9 C21 119(3) . .
C20 N10 C19 109(2) . .
C20 N10 C23 133(3) . .
C19 N10 C23 118(3) . .
N9 C18 C19 106.0(19) . .
N9 C18 H18A 127.0 . .
C19 C18 H18A 127.0 . .
N10 C19 C18 106.2(19) . .
N10 C19 H19A 126.9 . .
C18 C19 H19A 126.9 . .
N9 C20 N10 105.6(19) . .
N9 C20 C22 119(4) . .
N10 C20 C22 135(4) . .
N9 C21 H21A 109.5 . .
N9 C21 H21B 109.5 . .
H21A C21 H21B 109.5 . .
N9 C21 H21C 109.5 . .
H21A C21 H21C 109.5 . .
H21B C21 H21C 109.5 . .
C20 C22 H22A 109.4 . .
C20 C22 H22B 109.5 . .
H22A C22 H22B 109.5 . .
C20 C22 H22C 109.5 . .
H22A C22 H22C 109.5 . .
H22B C22 H22C 109.5 . .
C24 C23 N10 105(3) . .
C24 C23 H23A 110.7 . .
N10 C23 H23A 110.7 . .
C24 C23 H23B 110.7 . .
N10 C23 H23B 110.7 . .
H23A C23 H23B 108.8 . .
C23 C24 C25 101.7(15) . .
C23 C24 H24A 111.4 . .
C25 C24 H24A 111.4 . .
C23 C24 H24B 111.4 . .
C25 C24 H24B 111.4 . .
H24A C24 H24B 109.3 . .
C24 C25 C26 95.8(14) . .
C24 C25 H25A 112.6 . .
C26 C25 H25A 112.6 . .
C24 C25 H25B 112.6 . .
C26 C25 H25B 112.6 . .
H25A C25 H25B 110.1 . .
C25 C26 H26A 109.5 . .
C25 C26 H26B 109.5 . .
H26A C26 H26B 109.5 . .
C25 C26 H26C 109.5 . .
H26A C26 H26C 109.5 . .
H26B C26 H26C 109.5 . .
C18B N9B C20B 113(3) . .
C18B N9B C21B 122(3) . .
C20B N9B C21B 124(3) . .
C19B N10B C20B 109(3) . .
C19B N10B C23B 134(3) . .
C20B N10B C23B 118(2) . .
C19B C18B N9B 104(3) . .
C19B C18B H18B 128.1 . .
N9B C18B H18B 128.1 . .
C18B C19B N10B 110(3) . .
C18B C19B H19B 124.9 . .
N10B C19B H19B 124.9 . .
N9B C20B N10B 104(3) . .
N9B C20B C22B 136(3) . .
N10B C20B C22B 119(3) . .
N9B C21B H21D 109.5 . .
N9B C21B H21E 109.5 . .
H21D C21B H21E 109.5 . .
N9B C21B H21F 109.5 . .
H21D C21B H21F 109.5 . .
H21E C21B H21F 109.5 . .
C20B C22B H22D 109.5 . .
C20B C22B H22E 109.5 . .
H22D C22B H22E 109.5 . .
C20B C22B H22F 109.5 . .
H22D C22B H22F 109.5 . .
H22E C22B H22F 109.5 . .
N10B C23B C24B 121(3) . .
N10B C23B H23C 107.0 . .
C24B C23B H23C 107.0 . .
N10B C23B H23D 107.0 . .
C24B C23B H23D 107.0 . .
H23C C23B H23D 106.7 . .
C23B C24B C25B 96.6(14) . .
C23B C24B H24C 112.4 . .
C25B C24B H24C 112.4 . .
C23B C24B H24D 112.4 . .
C25B C24B H24D 112.4 . .
H24C C24B H24D 110.0 . .
C24B C25B C26B 101.2(15) . .
C24B C25B H25C 111.5 . .
C26B C25B H25C 111.5 . .
C24B C25B H25D 111.5 . .
C26B C25B H25D 111.5 . .
H25C C25B H25D 109.3 . .
C25B C26B H26D 109.5 . .
C25B C26B H26E 109.5 . .
H26D C26B H26E 109.5 . .
C25B C26B H26F 109.5 . .
H26D C26B H26F 109.5 . .
H26E C26B H26F 109.5 . .

loop_
_geom_bond_atom_site_label_1
_geom_bond_atom_site_label_2
_geom_bond_distance
_geom_bond_site_symmetry_2
Sn1 Se4 2.5175(7) .
Sn1 Se3 2.5658(7) .
Sn1 Se2 2.5714(7) .
Sn1 Se1 2.6909(7) .
Sn1 Se5 2.7532(7) .
Sn2 Se5 2.5191(7) 2_545
Sn2 Se6 2.5422(7) .
Sn2 Se2 2.5502(6) .
Sn2 Se4 2.7009(7) 2_545
Sn2 Se1 2.7842(7) .
Sn3 Se6 2.5314(7) .
Sn3 Se7 2.5328(8) .
Sn3 Se3 2.5525(7) .
Sn3 Se8 2.7405(7) .
Sn3 Se1 2.7416(7) .
Sn4 Se8 2.4988(8) .
Sn4 Se10 2.5400(9) .
Sn4 Se11 2.5450(9) .
Sn4 Se7 2.6221(8) .
Sn4 Se9 3.0224(9) .
Sn5 Se13 2.5119(13) 3_666
Sn5 Se12 2.5630(16) .
Sn5 Se10 2.5630(12) .
Sn5 Se13 2.6545(11) .
Sn5 Se9 2.8132(10) .
Sn6 Se14 2.376(5) .
Sn6 Se1B 2.456(3) .
Sn6 Se9 2.5293(11) .
Sn6 Se12 2.5495(13) .
Sn6 Se11 2.5698(11) .
Se4 Sn2 2.7009(7) 2
Se5 Sn2 2.5192(7) 2
Se13 Sn5 2.5119(13) 3_666
Ni1 N4 2.010(13) .
Ni1 N2 2.121(5) .
Ni1 N6 2.129(6) .
Ni1 N1 2.129(5) .
Ni1 N3 2.136(5) .
Ni1 N5 2.140(5) .
Ni1 N4B 2.171(14) .
N1 C1 1.469(9) .
N1 H1A 0.9100 .
N1 H1B 0.9100 .
N2 C2 1.460(8) .
N2 H2A 0.9100 .
N2 H2B 0.9100 .
N3 C3B 1.466(11) .
N3 C3 1.478(12) .
N3 H3C 0.9100 .
N3 H3D 0.9100 .
N3 H3G 0.9100 .
N3 H3H 0.9100 .
N5 C7 1.447(12) .
N5 C6B 1.455(11) .
N5 C7B 1.492(11) .
N5 C6 1.507(12) .
N5 H5C 1.0000 .
N5 H5D 1.0000 .
N6 C8 1.452(12) .
N6 C8B 1.496(11) .
N6 H6C 0.9100 .
N6 H6D 0.9100 .
N6 H6G 0.9100 .
N6 H6H 0.9100 .
C1 C2 1.493(9) .
C1 H1C 0.9900 .
C1 H1D 0.9900 .
C2 H2C 0.9900 .
C2 H2D 0.9900 .
N4 C5 1.383(12) .
N4 C4 1.460(12) .
N4 H4 1.0000 .
C3 C4 1.519(14) .
C3 H3A 0.9900 .
C3 H3B 0.9900 .
C4 H4A 0.9900 .
C4 H4B 0.9900 .
C5 C6 1.518(14) .
C5 H5A 0.9900 .
C5 H5B 0.9900 .
C6 H6A 0.9900 .
C6 H6B 0.9900 .
C7 C8 1.529(14) .
C7 H7A 0.9900 .
C7 H7B 0.9900 .
C8 H8A 0.9900 .
C8 H8B 0.9900 .
N4B C5B 1.432(11) .
N4B C4B 1.452(12) .
N4B H4B1 1.0000 .
C3B C4B 1.502(12) .
C3B H3E 0.9900 .
C3B H3F 0.9900 .
C4B H4E 0.9900 .
C4B H4F 0.9900 .
C5B C6B 1.497(12) .
C5B H5E 0.9900 .
C5B H5F 0.9900 .
C6B H6E 0.9900 .
C6B H6F 0.9900 .
C7B C8B 1.556(13) .
C7B H7E 0.9900 .
C7B H7F 0.9900 .
C8B H8E 0.9900 .
C8B H8F 0.9900 .
N7 C11 1.30(2) .
N7 C9 1.32(2) .
N7 C12 1.57(3) .
N8 C11 1.32(2) .
N8 C10 1.32(2) .
N8 C14 1.57(3) .
C9 C10 1.38(5) .
C9 H9A 0.9500 .
C10 H10A 0.9500 .
C11 C13 1.50(5) .
C12 H12A 0.9800 .
C12 H12B 0.9800 .
C12 H12C 0.9800 .
C13 H13A 0.9800 .
C13 H13B 0.9800 .
C13 H13C 0.9800 .
C14 C15 1.507(18) .
C14 H14A 0.9900 .
C14 H14B 0.9900 .
C15 C16 1.442(18) .
C15 H15A 0.9900 .
C15 H15B 0.9900 .
C16 C17 1.585(18) .
C16 H16A 0.9900 .
C16 H16B 0.9900 .
C17 H17A 0.9800 .
C17 H17B 0.9800 .
C17 H17C 0.9800 .
N9 C20 1.363(18) .
N9 C18 1.365(18) .
N9 C21 1.54(3) .
N10 C20 1.362(18) .
N10 C19 1.374(18) .
N10 C23 1.50(5) .
C18 C19 1.40(2) .
C18 H18A 0.9500 .
C19 H19A 0.9500 .
C20 C22 1.38(3) .
C21 H21A 0.9800 .
C21 H21B 0.9800 .
C21 H21C 0.9800 .
C22 H22A 0.9800 .
C22 H22B 0.9800 .
C22 H22C 0.9800 .
C23 C24 1.504(18) .
C23 H23A 0.9900 .
C23 H23B 0.9900 .
C24 C25 1.552(18) .
C24 H24A 0.9900 .
C24 H24B 0.9900 .
C25 C26 1.609(19) .
C25 H25A 0.9900 .
C25 H25B 0.9900 .
C26 H26A 0.9800 .
C26 H26B 0.9800 .
C26 H26C 0.9800 .
N9B C18B 1.358(17) .
N9B C20B 1.360(18) .
N9B C21B 1.56(3) .
N10B C19B 1.361(18) .
N10B C20B 1.363(17) .
N10B C23B 1.47(4) .
C18B C19B 1.357(19) .
C18B H18B 0.9500 .
C19B H19B 0.9500 .
C20B C22B 1.39(3) .
C21B H21D 0.9800 .
C21B H21E 0.9800 .
C21B H21F 0.9800 .
C22B H22D 0.9800 .
C22B H22E 0.9800 .
C22B H22F 0.9800 .
C23B C24B 1.521(18) .
C23B H23C 0.9900 .
C23B H23D 0.9900 .
C24B C25B 1.552(18) .
C24B H24C 0.9900 .
C24B H24D 0.9900 .
C25B C26B 1.560(19) .
C25B H25C 0.9900 .
C25B H25D 0.9900 .
C26B H26D 0.9800 .
C26B H26E 0.9800 .
C26B H26F 0.9800 .

loop_
_geom_hbond_atom_site_label_D
_geom_hbond_atom_site_label_H
_geom_hbond_atom_site_label_A
_geom_hbond_distance_DH
_geom_hbond_distance_HA
_geom_hbond_distance_DA
_geom_hbond_angle_DHA
_geom_hbond_site_symmetry_A
N1 H1A Se4 0.91 3.14 3.903(5) 142.3 4_576
N1 H1B Se6 0.91 2.69 3.489(5) 146.7 .
N2 H2A Se5 0.91 2.76 3.572(5) 149.8 1_545
N2 H2B Se5 0.91 2.70 3.606(5) 177.9 3_566
N3 H3C Se2 0.91 2.78 3.625(5) 154.5 2_545
N3 H3H Se11 0.91 3.00 3.801(5) 147.1 .
N3 H3C Se2 0.91 2.78 3.625(5) 154.5 2_545
N3 H3G Se6 0.91 2.91 3.521(5) 125.9 .
N3 H3H Se11 0.91 3.00 3.801(5) 147.1 .
N5 H5C Se2 1.00 2.63 3.530(5) 149.4 3_566
N5 H5D Se5 1.00 2.98 3.772(5) 137.1 3_566
N5 H5C Se2 1.00 2.63 3.530(5) 149.4 3_566
N5 H5D Se5 1.00 2.98 3.772(5) 137.1 3_566
N6 H6D Se8 0.91 2.84 3.741(7) 170.6 .
C1 H1D Se2 0.99 3.02 3.920(7) 151.3 3_566
C3 H3A Se11 0.99 2.89 3.655(18) 134.5 .
C4 H4A Se5 0.99 2.72 3.683(16) 165.6 1_545
C4 H4B Se3 0.99 3.13 3.810(14) 127.3 1_545
C6 H6A Se1 0.99 3.15 3.623(16) 110.6 4_566
C6 H6A Se5 0.99 2.82 3.661(18) 142.7 3_566
C6 H6A Se1 0.99 3.15 3.623(16) 110.6 4_566
C6 H6B Se7 0.99 3.16 4.098(16) 158.9 4_566
C7 H7A Se11 0.99 3.15 3.893(15) 132.9 4_566
C7 H7B Se2 0.99 3.08 3.761(19) 127.0 3_566
N4B H4B1 Se5 1.00 2.94 3.930(14) 171.0 1_545
C3B H3F Se2 0.99 2.95 3.619(12) 125.7 2_545
C4B H4F Se1B 0.99 2.42 3.365(14) 160.0 .
C6B H6E Se1 0.99 2.84 3.685(14) 144.3 4_566
C10 H10A Se13 0.95 2.90 3.84(4) 173.4 2_645
C12 H12B Se7 0.98 2.98 3.46(3) 111.0 .
C12 H12B Se10 0.98 2.94 3.86(2) 157.1 .
C13 H13B Se13 0.98 2.97 3.73(3) 135.6 .
C19 H19A Se4 0.95 2.92 3.79(3) 153.2 4_576
C21 H21A Se3 0.98 3.02 3.94(4) 156.4 .
C21 H21B Se14 0.98 3.16 4.01(4) 145.9 1_565
C24 H24A Se14 0.99 3.25 4.22(4) 166.2 4_566
C19B H19B Se13 0.95 3.15 3.84(3) 130.5 3_666
C21B H21E Se1B 0.98 3.05 3.80(3) 134.3 1_565
C22B H22F Se8 0.98 2.79 3.46(3) 126.0 .
